data_2107386
loop_
_publ_author_name
'Snow, M.R.'
'Boomsma, R.F.'

_publ_section_title
;
 The crystal structures and isomerisation of the linkage isomers
 thiocyanato- and isothiocyanatopenta-amminecobalt(III) dichloride, (Co (S
 C N) (N H3)5) Cl2 H2 O and (Co (N C S) (N H3)5) Cl
;
_journal_name_full 'Acta Crystallographica B (24,1968-38,1982)'
_journal_page_first 1908
_journal_page_last 1913
_journal_volume 28
_journal_year 1972
_chemical_formula_sum 'C H17 Cl2 Co N6 O S'
_chemical_name_systematic '(Co (S C N) (N H3)5) Cl2 H2 O'
_space_group_IT_number 19
_symmetry_space_group_name_Hall 'P 2ac 2ab'
_symmetry_space_group_name_H-M 'P 21 21 21'
_cell_angle_alpha 90
_cell_angle_beta 90
_cell_angle_gamma 90
_cell_formula_units_Z 4
_cell_length_a 8.74
_cell_length_b 8.74
_cell_length_c 14.52
_cell_volume 1109.148
_citation_journal_id_ASTM ACBCAR
_cod_data_source_file Snow_ACBCAR_1972_139.cif
_cod_data_source_block C1H17Cl2Co1N6O1S1
_cod_original_formula_sum 'C1 H17 Cl2 Co1 N6 O1 S1'
_cod_database_code 2107386

loop_
_symmetry_equiv_pos_as_xyz
x,y,z
-x+1/2,-y,z+1/2
x+1/2,-y+1/2,-z
-x,y+1/2,-z+1/2

loop_
_atom_site_label
_atom_site_type_symbol
_atom_site_fract_x
_atom_site_fract_y
_atom_site_fract_z
_atom_site_occupancy
_atom_site_U_iso_or_equiv
_atom_site_attached_hydrogens
N5 N-3 0.3597 0.0923 0.2373 1 0.0 3
S1 S-2 0.1316 0.2813 0.1284 1 0.0 0
O1 O-2 0.3496 0.3919 0.3643 1 0.0 2
N4 N-3 0.401 0.1074 0.0491 1 0.0 3
N2 N-3 0.1177 -0.0103 0.0209 1 0.0 3
N6 N-3 0.3725 0.4874 0.1208 1 0.0 0
N1 N-3 0.3126 -0.164 0.1336 1 0.0 3
C1 C+4 0.2777 0.3985 0.122 1 0.0 0
Co1 Co+3 0.2366 0.0435 0.1293 1 0.0 0
Cl2 Cl-1 0.2792 -0.2606 0.3523 1 0.0 0
Cl1 Cl-1 0.0743 0.1854 0.4066 1 0.0 0
N3 N-3 0.066 -0.0128 0.21 1 0.0 3
